data_7024737
loop_
_publ_author_name
'Partyka, David V.'
'Updegraff, 3rd, James B'
'Zeller, Matthias'
'Hunter, Allen D.'
'Gray, Thomas G.'

_publ_section_title
;
 Gold(I) halide complexes of bis(diphenylphosphine)diphenyl ether ligands:
 a balance of ligand strain and non-covalent interactions.
;
_journal_issue 22
_journal_name_full 'Dalton transactions (Cambridge, England : 2003)'
_journal_page_first 5388
_journal_page_last 5397
_journal_paper_doi 10.1039/b920717a
_journal_volume 39
_journal_year 2010
_chemical_formula_sum 'C31 H48 Au2 Cl2 O P2'
_chemical_formula_weight 963.47
_chemical_name_systematic
;
?
;
_space_group_IT_number 2
_symmetry_cell_setting triclinic
_symmetry_space_group_name_Hall '-P 1'
_symmetry_space_group_name_H-M 'P -1'
_atom_sites_solution_hydrogens geom
_atom_sites_solution_primary direct
_atom_sites_solution_secondary difmap
_audit_creation_method SHELXL-97
_cell_angle_alpha 80.4660(10)
_cell_angle_beta 82.6840(10)
_cell_angle_gamma 83.3700(10)
_cell_formula_units_Z 2
_cell_length_a 7.7849(8)
_cell_length_b 13.2014(13)
_cell_length_c 16.5664(17)
_cell_measurement_reflns_used 8166
_cell_measurement_temperature 296(2)
_cell_measurement_theta_max 31.79
_cell_measurement_theta_min 2.16
_cell_volume 1657.6(3)
_computing_cell_refinement 'Apex2 v2.1-4'
_computing_data_collection 'Apex2 v2.1-4 (Bruker, 2007)'
_computing_data_reduction 'Apex2 v2.1-4'
_computing_molecular_graphics 'SHELXTL 6.14'
_computing_publication_material 'SHELXTL 6.14'
_computing_structure_refinement 'SHELXTL 6.14'
_computing_structure_solution 'SHELXTL 6.14 (Bruker, 2000-2003)'
_diffrn_ambient_temperature 296(2)
_diffrn_measured_fraction_theta_full 0.990
_diffrn_measured_fraction_theta_max 0.990
_diffrn_measurement_device_type 'Bruker AXS SMART APEX CCD diffractometer'
_diffrn_measurement_method '\w scans'
_diffrn_radiation_monochromator graphite
_diffrn_radiation_source 'fine-focus sealed tube'
_diffrn_radiation_type MoK\a
_diffrn_radiation_wavelength 0.71073
_diffrn_reflns_av_R_equivalents 0.0238
_diffrn_reflns_av_sigmaI/netI 0.0348
_diffrn_reflns_limit_h_max 10
_diffrn_reflns_limit_h_min -10
_diffrn_reflns_limit_k_max 17
_diffrn_reflns_limit_k_min -17
_diffrn_reflns_limit_l_max 21
_diffrn_reflns_limit_l_min -22
_diffrn_reflns_number 17058
_diffrn_reflns_theta_full 28.28
_diffrn_reflns_theta_max 28.28
_diffrn_reflns_theta_min 1.25
_diffrn_standards_number 0
_exptl_absorpt_coefficient_mu 9.121
_exptl_absorpt_correction_T_max 0.183
_exptl_absorpt_correction_T_min 0.076
_exptl_absorpt_correction_type multi-scan
_exptl_absorpt_process_details 'Apex2 v2.1-4 (Bruker, 2007)'
_exptl_crystal_colour colourless
_exptl_crystal_density_diffrn 1.930
_exptl_crystal_density_method 'not measured'
_exptl_crystal_description plate
_exptl_crystal_F_000 928
_exptl_crystal_size_max 0.301
_exptl_crystal_size_mid 0.206
_exptl_crystal_size_min 0.186
_refine_diff_density_max 1.102
_refine_diff_density_min -1.320
_refine_diff_density_rms 0.174
_refine_ls_extinction_method none
_refine_ls_goodness_of_fit_ref 1.100
_refine_ls_hydrogen_treatment constr
_refine_ls_matrix_type full
_refine_ls_number_parameters 357
_refine_ls_number_reflns 8175
_refine_ls_number_restraints 0
_refine_ls_restrained_S_all 1.100
_refine_ls_R_factor_all 0.0290
_refine_ls_R_factor_gt 0.0230
_refine_ls_shift/su_max 0.002
_refine_ls_shift/su_mean 0.000
_refine_ls_structure_factor_coef Fsqd
_refine_ls_weighting_details 'calc w=1/[\s^2^(Fo^2^)+(0.0318P)^2^+0.6069P] where P=(Fo^2^+2Fc^2^)/3'
_refine_ls_weighting_scheme calc
_refine_ls_wR_factor_gt 0.0531
_refine_ls_wR_factor_ref 0.0664
_reflns_number_gt 7206
_reflns_number_total 8175
_reflns_threshold_expression I>2\s(I)
_cod_data_source_file b920717a.txt
_cod_data_source_block 08mz057_0m
_cod_depositor_comments
;
The following automatic conversions were performed:

'_symmetry_cell_setting' value 'Triclinic' changed to 'triclinic'
according to /home/saulius/struct/CIF-dictionaries/cif_core.dic
dictionary named 'cif_core.dic' version 2.4.2 from 2011-04-26.

Automatic conversion script
Id: cif_fix_values 1891 2012-01-12 08:04:46Z andrius 
;
_cod_original_sg_symbol_H-M P-1
_cod_database_code 7024737

loop_
_symmetry_equiv_pos_as_xyz
'x, y, z'
'-x, -y, -z'

loop_
_atom_site_label
_atom_site_type_symbol
_atom_site_fract_x
_atom_site_fract_y
_atom_site_fract_z
_atom_site_U_iso_or_equiv
_atom_site_adp_type
_atom_site_occupancy
_atom_site_symmetry_multiplicity
_atom_site_calc_flag
_atom_site_refinement_flags
Au1 Au 0.166022(17) 0.772486(10) 0.184835(9) 0.01175(4) Uani 1 1 d .
Au2 Au 0.637714(19) 0.257262(11) 0.156061(11) 0.02198(5) Uani 1 1 d .
C1 C 0.0125(4) 0.9307(3) 0.3136(2) 0.0129(7) Uani 1 1 d .
C2 C -0.0657(5) 1.0239(3) 0.3378(2) 0.0159(8) Uani 1 1 d .
H2 H -0.0340 1.0859 0.3073 0.019 Uiso 1 1 calc R
C3 C -0.1887(5) 1.0259(3) 0.4059(2) 0.0183(8) Uani 1 1 d .
H3 H -0.2419 1.0886 0.4193 0.022 Uiso 1 1 calc R
C4 C -0.2323(5) 0.9339(3) 0.4540(2) 0.0183(8) Uani 1 1 d .
H4 H -0.3136 0.9356 0.5002 0.022 Uiso 1 1 calc R
C5 C -0.1563(5) 0.8396(3) 0.4342(2) 0.0142(7) Uani 1 1 d .
C6 C -0.0395(4) 0.8395(3) 0.3634(2) 0.0130(7) Uani 1 1 d .
C7 C -0.1838(5) 0.7348(3) 0.4879(2) 0.0167(8) Uani 1 1 d .
C8 C -0.3465(6) 0.7399(3) 0.5504(3) 0.0231(9) Uani 1 1 d .
H8A H -0.4479 0.7590 0.5217 0.035 Uiso 1 1 calc R
H8B H -0.3377 0.7904 0.5849 0.035 Uiso 1 1 calc R
H8C H -0.3559 0.6736 0.5838 0.035 Uiso 1 1 calc R
C9 C -0.0226(6) 0.7008(3) 0.5349(3) 0.0240(9) Uani 1 1 d .
H9A H -0.0310 0.6321 0.5642 0.036 Uiso 1 1 calc R
H9B H -0.0174 0.7472 0.5732 0.036 Uiso 1 1 calc R
H9C H 0.0807 0.7018 0.4965 0.036 Uiso 1 1 calc R
C10 C -0.1919(5) 0.6574(3) 0.4297(2) 0.0145(7) Uani 1 1 d .
C11 C -0.2970(5) 0.5773(3) 0.4460(3) 0.0189(8) Uani 1 1 d .
H11 H -0.3733 0.5702 0.4941 0.023 Uiso 1 1 calc R
C12 C -0.2903(5) 0.5075(3) 0.3915(3) 0.0194(8) Uani 1 1 d .
H12 H -0.3615 0.4538 0.4034 0.023 Uiso 1 1 calc R
C13 C -0.1786(5) 0.5173(3) 0.3197(2) 0.0155(8) Uani 1 1 d .
H13 H -0.1745 0.4695 0.2839 0.019 Uiso 1 1 calc R
C14 C -0.0705(5) 0.5984(3) 0.2994(2) 0.0134(7) Uani 1 1 d .
C15 C -0.0797(5) 0.6658(3) 0.3567(2) 0.0128(7) Uani 1 1 d .
C16 C 0.1367(5) 1.0399(3) 0.1428(2) 0.0141(7) Uani 1 1 d .
C17 C -0.0525(5) 1.0367(3) 0.1276(3) 0.0197(8) Uani 1 1 d .
H17A H -0.1289 1.0574 0.1734 0.030 Uiso 1 1 calc R
H17B H -0.0707 0.9678 0.1215 0.030 Uiso 1 1 calc R
H17C H -0.0764 1.0830 0.0783 0.030 Uiso 1 1 calc R
C18 C 0.1656(5) 1.1479(3) 0.1587(3) 0.0190(8) Uani 1 1 d .
H18A H 0.1383 1.1981 0.1120 0.028 Uiso 1 1 calc R
H18B H 0.2849 1.1491 0.1673 0.028 Uiso 1 1 calc R
H18C H 0.0915 1.1639 0.2067 0.028 Uiso 1 1 calc R
C19 C 0.2548(5) 1.0169(3) 0.0650(2) 0.0205(8) Uani 1 1 d .
H19A H 0.2397 0.9492 0.0546 0.031 Uiso 1 1 calc R
H19B H 0.3740 1.0200 0.0728 0.031 Uiso 1 1 calc R
H19C H 0.2245 1.0671 0.0188 0.031 Uiso 1 1 calc R
C20 C 0.3861(5) 0.9355(3) 0.2746(3) 0.0164(8) Uani 1 1 d .
C21 C 0.4161(5) 0.8319(3) 0.3313(3) 0.0269(10) Uani 1 1 d .
H21A H 0.4260 0.7764 0.2996 0.040 Uiso 1 1 calc R
H21B H 0.3198 0.8242 0.3735 0.040 Uiso 1 1 calc R
H21C H 0.5213 0.8302 0.3563 0.040 Uiso 1 1 calc R
C22 C 0.5395(5) 0.9473(3) 0.2079(3) 0.0235(9) Uani 1 1 d .
H22A H 0.6460 0.9371 0.2330 0.035 Uiso 1 1 calc R
H22B H 0.5285 1.0153 0.1766 0.035 Uiso 1 1 calc R
H22C H 0.5408 0.8970 0.1721 0.035 Uiso 1 1 calc R
C23 C 0.3693(5) 1.0240(4) 0.3256(3) 0.0263(10) Uani 1 1 d .
H23A H 0.4752 1.0234 0.3498 0.039 Uiso 1 1 calc R
H23B H 0.2743 1.0152 0.3684 0.039 Uiso 1 1 calc R
H23C H 0.3480 1.0887 0.2906 0.039 Uiso 1 1 calc R
C24 C 0.2292(5) 0.5025(3) 0.1995(2) 0.0141(7) Uani 1 1 d .
C25 C 0.1640(5) 0.3960(3) 0.2253(3) 0.0192(8) Uani 1 1 d .
H25A H 0.0841 0.3860 0.1884 0.029 Uiso 1 1 calc R
H25B H 0.1061 0.3910 0.2803 0.029 Uiso 1 1 calc R
H25C H 0.2609 0.3440 0.2234 0.029 Uiso 1 1 calc R
C26 C 0.3314(5) 0.5086(3) 0.1136(3) 0.0203(8) Uani 1 1 d .
H26A H 0.4333 0.4602 0.1156 0.030 Uiso 1 1 calc R
H26B H 0.3654 0.5771 0.0959 0.030 Uiso 1 1 calc R
H26C H 0.2595 0.4923 0.0754 0.030 Uiso 1 1 calc R
C27 C 0.3479(5) 0.5203(3) 0.2619(3) 0.0219(9) Uani 1 1 d .
H27A H 0.2821 0.5200 0.3150 0.033 Uiso 1 1 calc R
H27B H 0.3941 0.5858 0.2446 0.033 Uiso 1 1 calc R
H27C H 0.4419 0.4664 0.2652 0.033 Uiso 1 1 calc R
C28 C -0.1020(5) 0.6219(3) 0.1212(2) 0.0143(7) Uani 1 1 d .
C29 C -0.2580(5) 0.6954(3) 0.1480(3) 0.0219(9) Uani 1 1 d .
H29A H -0.3322 0.7130 0.1047 0.033 Uiso 1 1 calc R
H29B H -0.2176 0.7569 0.1595 0.033 Uiso 1 1 calc R
H29C H -0.3221 0.6622 0.1967 0.033 Uiso 1 1 calc R
C30 C -0.1627(6) 0.5196(3) 0.1092(3) 0.0217(9) Uani 1 1 d .
H30A H -0.2167 0.4866 0.1607 0.033 Uiso 1 1 calc R
H30B H -0.0644 0.4754 0.0902 0.033 Uiso 1 1 calc R
H30C H -0.2450 0.5326 0.0694 0.033 Uiso 1 1 calc R
C31 C -0.0164(5) 0.6729(3) 0.0375(2) 0.0202(8) Uani 1 1 d .
H31A H 0.0895 0.6323 0.0220 0.030 Uiso 1 1 calc R
H31B H 0.0091 0.7410 0.0419 0.030 Uiso 1 1 calc R
H31C H -0.0945 0.6770 -0.0036 0.030 Uiso 1 1 calc R
Cl1 Cl 0.70525(14) 0.27614(8) 0.28183(7) 0.0288(2) Uani 1 1 d .
Cl2 Cl 0.57123(14) 0.23708(9) 0.03079(8) 0.0317(2) Uani 1 1 d .
O1 O 0.0308(3) 0.74486(19) 0.34159(15) 0.0122(5) Uani 1 1 d .
P1 P 0.18422(12) 0.92905(7) 0.22593(6) 0.01103(18) Uani 1 1 d .
P2 P 0.05798(12) 0.61434(7) 0.19765(6) 0.01088(18) Uani 1 1 d .

loop_
_atom_site_aniso_label
_atom_site_aniso_U_11
_atom_site_aniso_U_22
_atom_site_aniso_U_33
_atom_site_aniso_U_23
_atom_site_aniso_U_13
_atom_site_aniso_U_12
Au1 0.01339(7) 0.00876(7) 0.01289(7) -0.00241(5) 0.00131(5) -0.00219(5)
Au2 0.01608(8) 0.01205(8) 0.03522(11) -0.00093(7) 0.00318(7) -0.00102(6)
C1 0.0107(16) 0.0184(19) 0.0102(17) -0.0021(14) -0.0014(13) -0.0036(14)
C2 0.0172(18) 0.0130(18) 0.0165(19) -0.0005(15) -0.0005(15) -0.0013(14)
C3 0.0211(19) 0.0167(19) 0.017(2) -0.0060(16) -0.0022(16) 0.0016(15)
C4 0.0186(19) 0.022(2) 0.0138(19) -0.0068(16) 0.0025(15) 0.0006(15)
C5 0.0147(17) 0.0168(19) 0.0119(18) -0.0036(15) -0.0019(14) -0.0031(14)
C6 0.0114(16) 0.0139(18) 0.0147(18) -0.0044(15) -0.0038(14) 0.0007(13)
C7 0.0197(19) 0.020(2) 0.0107(18) -0.0044(15) 0.0009(15) -0.0008(15)
C8 0.030(2) 0.021(2) 0.017(2) -0.0039(17) 0.0049(17) -0.0053(17)
C9 0.032(2) 0.024(2) 0.016(2) 0.0014(17) -0.0088(18) -0.0034(18)
C10 0.0151(17) 0.0135(18) 0.0130(18) 0.0014(14) 0.0003(14) 0.0003(14)
C11 0.0193(19) 0.019(2) 0.0154(19) 0.0018(16) 0.0042(15) -0.0041(15)
C12 0.0193(19) 0.018(2) 0.020(2) -0.0004(16) 0.0011(16) -0.0069(15)
C13 0.0174(18) 0.0145(18) 0.0146(19) -0.0035(15) 0.0016(15) -0.0031(14)
C14 0.0132(16) 0.0123(18) 0.0137(18) 0.0012(14) -0.0014(14) -0.0012(13)
C15 0.0127(16) 0.0124(17) 0.0137(18) -0.0009(14) -0.0028(14) -0.0019(13)
C16 0.0185(18) 0.0118(18) 0.0114(18) 0.0005(14) -0.0010(14) -0.0032(14)
C17 0.0205(19) 0.018(2) 0.021(2) 0.0013(16) -0.0105(16) -0.0007(15)
C18 0.025(2) 0.0105(18) 0.021(2) -0.0020(15) 0.0009(16) -0.0041(15)
C19 0.030(2) 0.019(2) 0.0129(19) -0.0034(16) 0.0027(16) -0.0064(17)
C20 0.0129(17) 0.0155(19) 0.023(2) -0.0061(16) -0.0068(15) -0.0016(14)
C21 0.019(2) 0.031(2) 0.030(2) 0.002(2) -0.0093(18) -0.0036(18)
C22 0.0136(18) 0.024(2) 0.032(2) -0.0052(18) 0.0015(17) -0.0012(16)
C23 0.020(2) 0.034(3) 0.030(2) -0.013(2) -0.0071(18) -0.0048(18)
C24 0.0134(17) 0.0108(17) 0.0177(19) -0.0021(14) -0.0021(14) 0.0015(13)
C25 0.0198(19) 0.0120(19) 0.026(2) -0.0030(16) -0.0023(16) -0.0005(15)
C26 0.022(2) 0.0151(19) 0.020(2) -0.0008(16) 0.0050(16) 0.0035(15)
C27 0.0177(19) 0.017(2) 0.031(2) -0.0013(17) -0.0099(17) 0.0034(15)
C28 0.0173(18) 0.0123(18) 0.0122(18) 0.0006(14) -0.0023(14) 0.0002(14)
C29 0.0168(19) 0.023(2) 0.026(2) -0.0028(18) -0.0059(17) 0.0030(16)
C30 0.029(2) 0.019(2) 0.020(2) -0.0043(16) -0.0062(17) -0.0069(17)
C31 0.027(2) 0.020(2) 0.0128(19) 0.0007(16) -0.0032(16) -0.0042(16)
Cl1 0.0302(5) 0.0174(5) 0.0375(6) -0.0045(4) -0.0001(5) -0.0010(4)
Cl2 0.0286(6) 0.0290(6) 0.0361(6) -0.0001(5) -0.0004(5) -0.0075(4)
O1 0.0138(12) 0.0111(13) 0.0115(13) -0.0019(10) 0.0006(10) -0.0018(10)
P1 0.0109(4) 0.0097(4) 0.0129(4) -0.0030(4) -0.0003(3) -0.0018(3)
P2 0.0123(4) 0.0090(4) 0.0113(4) -0.0022(3) 0.0004(3) -0.0019(3)

loop_
_atom_type_symbol
_atom_type_description
_atom_type_scat_dispersion_real
_atom_type_scat_dispersion_imag
_atom_type_scat_source
C C 0.0033 0.0016 'International Tables Vol C Tables 4.2.6.8 and 6.1.1.4'
H H 0.0000 0.0000 'International Tables Vol C Tables 4.2.6.8 and 6.1.1.4'
O O 0.0106 0.0060 'International Tables Vol C Tables 4.2.6.8 and 6.1.1.4'
P P 0.1023 0.0942 'International Tables Vol C Tables 4.2.6.8 and 6.1.1.4'
Cl Cl 0.1484 0.1585 'International Tables Vol C Tables 4.2.6.8 and 6.1.1.4'
Au Au -2.0133 8.8022 'International Tables Vol C Tables 4.2.6.8 and 6.1.1.4'

loop_
_geom_angle_atom_site_label_1
_geom_angle_atom_site_label_2
_geom_angle_atom_site_label_3
_geom_angle
P1 Au1 P2 153.41(3)
Cl2 Au2 Cl1 179.54(4)
C2 C1 C6 116.1(3)
C2 C1 P1 121.4(3)
C6 C1 P1 122.4(3)
C3 C2 C1 121.8(4)
C3 C2 H2 119.1
C1 C2 H2 119.1
C2 C3 C4 119.8(4)
C2 C3 H3 120.1
C4 C3 H3 120.1
C5 C4 C3 120.9(4)
C5 C4 H4 119.5
C3 C4 H4 119.5
C4 C5 C6 118.2(4)
C4 C5 C7 124.5(3)
C6 C5 C7 117.2(3)
C5 C6 O1 118.1(3)
C5 C6 C1 123.1(3)
O1 C6 C1 118.8(3)
C10 C7 C8 112.1(3)
C10 C7 C5 107.2(3)
C8 C7 C5 112.5(3)
C10 C7 C9 108.2(3)
C8 C7 C9 108.8(3)
C5 C7 C9 107.9(3)
C7 C8 H8A 109.5
C7 C8 H8B 109.5
H8A C8 H8B 109.5
C7 C8 H8C 109.5
H8A C8 H8C 109.5
H8B C8 H8C 109.5
C7 C9 H9A 109.5
C7 C9 H9B 109.5
H9A C9 H9B 109.5
C7 C9 H9C 109.5
H9A C9 H9C 109.5
H9B C9 H9C 109.5
C11 C10 C15 117.9(4)
C11 C10 C7 124.6(3)
C15 C10 C7 117.5(3)
C10 C11 C12 120.9(4)
C10 C11 H11 119.6
C12 C11 H11 119.6
C13 C12 C11 120.3(4)
C13 C12 H12 119.9
C11 C12 H12 119.9
C12 C13 C14 121.3(4)
C12 C13 H13 119.4
C14 C13 H13 119.4
C15 C14 C13 116.4(3)
C15 C14 P2 124.7(3)
C13 C14 P2 118.7(3)
C10 C15 C14 123.3(3)
C10 C15 O1 117.8(3)
C14 C15 O1 118.9(3)
C17 C16 C19 108.2(3)
C17 C16 C18 110.4(3)
C19 C16 C18 108.4(3)
C17 C16 P1 106.2(3)
C19 C16 P1 106.4(3)
C18 C16 P1 116.9(3)
C16 C17 H17A 109.5
C16 C17 H17B 109.5
H17A C17 H17B 109.5
C16 C17 H17C 109.5
H17A C17 H17C 109.5
H17B C17 H17C 109.5
C16 C18 H18A 109.5
C16 C18 H18B 109.5
H18A C18 H18B 109.5
C16 C18 H18C 109.5
H18A C18 H18C 109.5
H18B C18 H18C 109.5
C16 C19 H19A 109.5
C16 C19 H19B 109.5
H19A C19 H19B 109.5
C16 C19 H19C 109.5
H19A C19 H19C 109.5
H19B C19 H19C 109.5
C22 C20 C23 109.9(3)
C22 C20 C21 109.2(3)
C23 C20 C21 109.3(4)
C22 C20 P1 109.4(3)
C23 C20 P1 112.7(3)
C21 C20 P1 106.2(3)
C20 C21 H21A 109.5
C20 C21 H21B 109.5
H21A C21 H21B 109.5
C20 C21 H21C 109.5
H21A C21 H21C 109.5
H21B C21 H21C 109.5
C20 C22 H22A 109.5
C20 C22 H22B 109.5
H22A C22 H22B 109.5
C20 C22 H22C 109.5
H22A C22 H22C 109.5
H22B C22 H22C 109.5
C20 C23 H23A 109.5
C20 C23 H23B 109.5
H23A C23 H23B 109.5
C20 C23 H23C 109.5
H23A C23 H23C 109.5
H23B C23 H23C 109.5
C25 C24 C26 109.7(3)
C25 C24 C27 109.0(3)
C26 C24 C27 109.7(3)
C25 C24 P2 115.8(3)
C26 C24 P2 108.0(3)
C27 C24 P2 104.6(3)
C24 C25 H25A 109.5
C24 C25 H25B 109.5
H25A C25 H25B 109.5
C24 C25 H25C 109.5
H25A C25 H25C 109.5
H25B C25 H25C 109.5
C24 C26 H26A 109.5
C24 C26 H26B 109.5
H26A C26 H26B 109.5
C24 C26 H26C 109.5
H26A C26 H26C 109.5
H26B C26 H26C 109.5
C24 C27 H27A 109.5
C24 C27 H27B 109.5
H27A C27 H27B 109.5
C24 C27 H27C 109.5
H27A C27 H27C 109.5
H27B C27 H27C 109.5
C29 C28 C30 110.3(3)
C29 C28 C31 107.6(3)
C30 C28 C31 108.2(3)
C29 C28 P2 106.7(3)
C30 C28 P2 116.5(3)
C31 C28 P2 107.2(3)
C28 C29 H29A 109.5
C28 C29 H29B 109.5
H29A C29 H29B 109.5
C28 C29 H29C 109.5
H29A C29 H29C 109.5
H29B C29 H29C 109.5
C28 C30 H30A 109.5
C28 C30 H30B 109.5
H30A C30 H30B 109.5
C28 C30 H30C 109.5
H30A C30 H30C 109.5
H30B C30 H30C 109.5
C28 C31 H31A 109.5
C28 C31 H31B 109.5
H31A C31 H31B 109.5
C28 C31 H31C 109.5
H31A C31 H31C 109.5
H31B C31 H31C 109.5
C6 O1 C15 116.5(3)
C1 P1 C20 102.71(17)
C1 P1 C16 110.08(17)
C20 P1 C16 114.27(17)
C1 P1 Au1 102.72(12)
C20 P1 Au1 114.09(13)
C16 P1 Au1 111.84(12)
C14 P2 C28 105.61(17)
C14 P2 C24 106.28(17)
C28 P2 C24 115.89(17)
C14 P2 Au1 105.05(12)
C28 P2 Au1 108.98(12)
C24 P2 Au1 114.07(12)

loop_
_geom_bond_atom_site_label_1
_geom_bond_atom_site_label_2
_geom_bond_distance
Au1 P1 2.3051(10)
Au1 P2 2.3075(9)
Au2 Cl2 2.2659(13)
Au2 Cl1 2.2718(12)
C1 C2 1.405(5)
C1 C6 1.412(5)
C1 P1 1.846(4)
C2 C3 1.385(5)
C2 H2 0.9300
C3 C4 1.390(6)
C3 H3 0.9300
C4 C5 1.387(5)
C4 H4 0.9300
C5 C6 1.389(5)
C5 C7 1.538(5)
C6 O1 1.391(4)
C7 C10 1.527(5)
C7 C8 1.534(5)
C7 C9 1.545(6)
C8 H8A 0.9600
C8 H8B 0.9600
C8 H8C 0.9600
C9 H9A 0.9600
C9 H9B 0.9600
C9 H9C 0.9600
C10 C11 1.382(5)
C10 C15 1.395(5)
C11 C12 1.385(6)
C11 H11 0.9300
C12 C13 1.379(5)
C12 H12 0.9300
C13 C14 1.408(5)
C13 H13 0.9300
C14 C15 1.395(5)
C14 P2 1.840(4)
C15 O1 1.399(4)
C16 C17 1.532(5)
C16 C19 1.537(5)
C16 C18 1.538(5)
C16 P1 1.875(4)
C17 H17A 0.9600
C17 H17B 0.9600
C17 H17C 0.9600
C18 H18A 0.9600
C18 H18B 0.9600
C18 H18C 0.9600
C19 H19A 0.9600
C19 H19B 0.9600
C19 H19C 0.9600
C20 C22 1.523(5)
C20 C23 1.536(6)
C20 C21 1.539(6)
C20 P1 1.872(4)
C21 H21A 0.9600
C21 H21B 0.9600
C21 H21C 0.9600
C22 H22A 0.9600
C22 H22B 0.9600
C22 H22C 0.9600
C23 H23A 0.9600
C23 H23B 0.9600
C23 H23C 0.9600
C24 C25 1.525(5)
C24 C26 1.534(5)
C24 C27 1.534(5)
C24 P2 1.871(4)
C25 H25A 0.9600
C25 H25B 0.9600
C25 H25C 0.9600
C26 H26A 0.9600
C26 H26B 0.9600
C26 H26C 0.9600
C27 H27A 0.9600
C27 H27B 0.9600
C27 H27C 0.9600
C28 C29 1.532(5)
C28 C30 1.532(5)
C28 C31 1.542(5)
C28 P2 1.870(4)
C29 H29A 0.9600
C29 H29B 0.9600
C29 H29C 0.9600
C30 H30A 0.9600
C30 H30B 0.9600
C30 H30C 0.9600
C31 H31A 0.9600
C31 H31B 0.9600
C31 H31C 0.9600

loop_
_geom_torsion_atom_site_label_1
_geom_torsion_atom_site_label_2
_geom_torsion_atom_site_label_3
_geom_torsion_atom_site_label_4
_geom_torsion
C6 C1 C2 C3 -1.0(5)
P1 C1 C2 C3 -176.9(3)
C1 C2 C3 C4 2.6(6)
C2 C3 C4 C5 -1.0(6)
C3 C4 C5 C6 -2.0(6)
C3 C4 C5 C7 174.2(4)
C4 C5 C6 O1 -177.2(3)
C7 C5 C6 O1 6.3(5)
C4 C5 C6 C1 3.7(6)
C7 C5 C6 C1 -172.8(3)
C2 C1 C6 C5 -2.2(5)
P1 C1 C6 C5 173.7(3)
C2 C1 C6 O1 178.7(3)
P1 C1 C6 O1 -5.4(5)
C4 C5 C7 C10 142.3(4)
C6 C5 C7 C10 -41.4(4)
C4 C5 C7 C8 18.7(5)
C6 C5 C7 C8 -165.0(3)
C4 C5 C7 C9 -101.4(4)
C6 C5 C7 C9 74.9(4)
C8 C7 C10 C11 -20.7(5)
C5 C7 C10 C11 -144.5(4)
C9 C7 C10 C11 99.3(4)
C8 C7 C10 C15 162.2(3)
C5 C7 C10 C15 38.4(4)
C9 C7 C10 C15 -77.8(4)
C15 C10 C11 C12 0.2(6)
C7 C10 C11 C12 -176.9(4)
C10 C11 C12 C13 -0.3(6)
C11 C12 C13 C14 -0.7(6)
C12 C13 C14 C15 1.7(6)
C12 C13 C14 P2 -173.7(3)
C11 C10 C15 C14 0.9(6)
C7 C10 C15 C14 178.2(3)
C11 C10 C15 O1 -177.9(3)
C7 C10 C15 O1 -0.6(5)
C13 C14 C15 C10 -1.8(5)
P2 C14 C15 C10 173.2(3)
C13 C14 C15 O1 177.0(3)
P2 C14 C15 O1 -8.0(5)
C5 C6 O1 C15 36.5(5)
C1 C6 O1 C15 -144.4(3)
C10 C15 O1 C6 -39.6(4)
C14 C15 O1 C6 141.5(3)
C2 C1 P1 C20 85.4(3)
C6 C1 P1 C20 -90.3(3)
C2 C1 P1 C16 -36.7(4)
C6 C1 P1 C16 147.6(3)
C2 C1 P1 Au1 -156.0(3)
C6 C1 P1 Au1 28.4(3)
C22 C20 P1 C1 -173.5(3)
C23 C20 P1 C1 -51.0(3)
C21 C20 P1 C1 68.7(3)
C22 C20 P1 C16 -54.3(3)
C23 C20 P1 C16 68.2(3)
C21 C20 P1 C16 -172.1(3)
C22 C20 P1 Au1 76.1(3)
C23 C20 P1 Au1 -161.4(3)
C21 C20 P1 Au1 -41.7(3)
C17 C16 P1 C1 -50.1(3)
C19 C16 P1 C1 -165.3(2)
C18 C16 P1 C1 73.5(3)
C17 C16 P1 C20 -165.1(3)
C19 C16 P1 C20 79.8(3)
C18 C16 P1 C20 -41.5(3)
C17 C16 P1 Au1 63.4(3)
C19 C16 P1 Au1 -51.8(3)
C18 C16 P1 Au1 -173.0(2)
P2 Au1 P1 C1 -5.26(15)
P2 Au1 P1 C20 105.11(16)
P2 Au1 P1 C16 -123.27(14)
C15 C14 P2 C28 -121.0(3)
C13 C14 P2 C28 53.9(3)
C15 C14 P2 C24 115.3(3)
C13 C14 P2 C24 -69.7(3)
C15 C14 P2 Au1 -5.9(3)
C13 C14 P2 Au1 169.0(3)
C29 C28 P2 C14 45.2(3)
C30 C28 P2 C14 -78.5(3)
C31 C28 P2 C14 160.2(3)
C29 C28 P2 C24 162.5(3)
C30 C28 P2 C24 38.8(3)
C31 C28 P2 C24 -82.4(3)
C29 C28 P2 Au1 -67.2(3)
C30 C28 P2 Au1 169.1(3)
C31 C28 P2 Au1 47.8(3)
C25 C24 P2 C14 52.7(3)
C26 C24 P2 C14 176.0(3)
C27 C24 P2 C14 -67.3(3)
C25 C24 P2 C28 -64.3(3)
C26 C24 P2 C28 59.1(3)
C27 C24 P2 C28 175.8(2)
C25 C24 P2 Au1 167.9(2)
C26 C24 P2 Au1 -68.7(3)
C27 C24 P2 Au1 48.0(3)
P1 Au1 P2 C14 -9.24(15)
P1 Au1 P2 C28 103.54(14)
P1 Au1 P2 C24 -125.21(15)
